data_8106283
loop_
_publ_author_name
'Zuo, Jian'

_publ_section_title
;
 Crystal structure of bis(acetonitrile)-diaqua-dichloridoiron(II),
 C4H10Cl2N2O2Fe
;
_journal_issue 4
_journal_name_full 'Zeitschrift f\"ur Kristallographie - New Crystal Structures'
_journal_page_first 751
_journal_page_last 752
_journal_paper_doi 10.1515/ncrs-2018-0109
_journal_volume 233
_journal_year 2018
_chemical_formula_moiety 'C4 H10 Cl2 Fe N2 O2'
_chemical_formula_sum 'C4 H10 Cl2 Fe N2 O2'
_chemical_formula_weight 244.89
_space_group_crystal_system monoclinic
_space_group_IT_number 14
_space_group_name_Hall '-P 2ybc'
_space_group_name_H-M_alt 'P 1 21/c 1'
_atom_sites_solution_hydrogens mixed
_audit_creation_method SHELXL-2014/7
_cell_angle_alpha 90
_cell_angle_beta 97.840(2)
_cell_angle_gamma 90
_cell_formula_units_Z 2
_cell_length_a 7.8501(10)
_cell_length_b 7.8289(10)
_cell_length_c 8.2974(17)
_cell_measurement_reflns_used 1449
_cell_measurement_temperature 298(2)
_cell_measurement_theta_max 27.735
_cell_measurement_theta_min 2.619
_cell_volume 505.17(14)
_computing_cell_refinement 'Bruker SAINT[1]'
_computing_data_collection 'Bruker APEX2[1]'
_computing_data_reduction 'Bruker SAINT[1]'
_computing_molecular_graphics 'SHELXTL-2014/7 (Sheldrick, 2014)[2,3]'
_computing_publication_material 'SHELXTL-2014/7 (Sheldrick, 2014)[2,3]'
_computing_structure_refinement 'SHELXL-2014/7 (Sheldrick, 2014)[2,3]'
_computing_structure_solution 'SHELXS-2014/7 (Sheldrick, 2014)[2,3]'
_diffrn_ambient_temperature 298(2)
_diffrn_measured_fraction_theta_full 0.988
_diffrn_measured_fraction_theta_max 0.988
_diffrn_measurement_device_type 'CCD area detector'
_diffrn_measurement_method 'phi and omega scans'
_diffrn_radiation_type MoK\a
_diffrn_radiation_wavelength 0.71073
_diffrn_reflns_av_R_equivalents 0.1043
_diffrn_reflns_av_unetI/netI 0.0903
_diffrn_reflns_Laue_measured_fraction_full 0.988
_diffrn_reflns_Laue_measured_fraction_max 0.988
_diffrn_reflns_limit_h_max 8
_diffrn_reflns_limit_h_min -9
_diffrn_reflns_limit_k_max 9
_diffrn_reflns_limit_k_min -9
_diffrn_reflns_limit_l_max 9
_diffrn_reflns_limit_l_min -6
_diffrn_reflns_number 2290
_diffrn_reflns_point_group_measured_fraction_full 0.988
_diffrn_reflns_point_group_measured_fraction_max 0.988
_diffrn_reflns_theta_full 24.999
_diffrn_reflns_theta_max 24.999
_diffrn_reflns_theta_min 3.594
_exptl_absorpt_coefficient_mu 1.980
_exptl_absorpt_correction_T_max 0.583
_exptl_absorpt_correction_T_min 0.244
_exptl_absorpt_correction_type multi-scan
_exptl_absorpt_process_details
;
 SMART APEX2, Bruker AXS Inc., Version 1.22
;
_exptl_crystal_colour green
_exptl_crystal_density_diffrn 1.610
_exptl_crystal_description block
_exptl_crystal_F_000 393
_exptl_crystal_size_max 0.50
_exptl_crystal_size_mid 0.47
_exptl_crystal_size_min 0.18
_refine_diff_density_max 0.903
_refine_diff_density_min -0.621
_refine_diff_density_rms 0.181
_refine_ls_extinction_coef 0.036(9)
_refine_ls_extinction_method none
_refine_ls_goodness_of_fit_ref 1.088
_refine_ls_hydrogen_treatment constr
_refine_ls_matrix_type full
_refine_ls_number_parameters 54
_refine_ls_number_reflns 883
_refine_ls_number_restraints 0
_refine_ls_restrained_S_all 1.088
_refine_ls_R_factor_all 0.0676
_refine_ls_R_factor_gt 0.0447
_refine_ls_shift/su_max 0.000
_refine_ls_shift/su_mean 0.000
_refine_ls_structure_factor_coef Fsqd
_refine_ls_weighting_details 'w=1/[\s^2^(Fo^2^)+(0.0637P)^2^] where P=(Fo^2^+2Fc^2^)/3'
_refine_ls_weighting_scheme calc
_refine_ls_wR_factor_gt 0.1119
_refine_ls_wR_factor_ref 0.1237
_reflns_Friedel_coverage 0.000
_reflns_Friedel_fraction_full .
_reflns_Friedel_fraction_max .
_reflns_number_gt 702
_reflns_number_total 883
_reflns_threshold_expression 'I > 2\s(I)'
_cod_data_source_file suppl_ncrs-2018-0109_suppl.cif
_cod_data_source_block 071111e
_cod_original_sg_symbol_H-M 'P 21/c'
_cod_database_code 8106283
_shelx_space_group_comment
;
The symmetry employed for this shelxl refinement is uniquely defined
by the following loop, which should always be used as a source of
symmetry information in preference to the above space-group names.
They are only intended as comments.
;

loop_
_space_group_symop_operation_xyz
'x, y, z'
'-x, y+1/2, -z+1/2'
'-x, -y, -z'
'x, -y-1/2, z-1/2'

loop_
_atom_site_label
_atom_site_type_symbol
_atom_site_fract_x
_atom_site_fract_y
_atom_site_fract_z
_atom_site_U_iso_or_equiv
_atom_site_adp_type
_atom_site_occupancy
_atom_site_site_symmetry_order
_atom_site_calc_flag
_atom_site_refinement_flags_posn
_atom_site_refinement_flags_adp
_atom_site_refinement_flags_occupancy
_atom_site_disorder_assembly
_atom_site_disorder_group
Fe1 Fe 0.0000 0.5000 0.0000 0.0281(4) Uani 1 2 d S . P . .
Cl1 Cl -0.18298(11) 0.75902(11) -0.01789(11) 0.0341(4) Uani 1 1 d . . . . .
O1 O 0.0246(5) 0.5157(3) -0.2459(4) 0.0438(8) Uani 1 1 d . . . . .
H1A H -0.0621 0.5618 -0.3017 0.053 Uiso 1 1 d R U . . .
H1B H 0.0459 0.4196 -0.2865 0.053 Uiso 1 1 d R U . . .
N1 N 0.2287(4) 0.6664(4) 0.0660(5) 0.0476(9) Uani 1 1 d . . . . .
C1 C 0.3235(5) 0.7615(5) 0.1265(5) 0.0370(10) Uani 1 1 d . . . . .
C2 C 0.4467(5) 0.8846(5) 0.2044(6) 0.0484(11) Uani 1 1 d . . . . .
H2A H 0.4459 0.8815 0.3200 0.073 Uiso 1 1 calc R U . . .
H2B H 0.4161 0.9970 0.1643 0.073 Uiso 1 1 calc R U . . .
H2C H 0.5596 0.8564 0.1805 0.073 Uiso 1 1 calc R U . . .

loop_
_atom_site_aniso_label
_atom_site_aniso_U_11
_atom_site_aniso_U_22
_atom_site_aniso_U_33
_atom_site_aniso_U_23
_atom_site_aniso_U_13
_atom_site_aniso_U_12
Fe1 0.0312(5) 0.0276(5) 0.0250(5) -0.0006(3) 0.0019(3) -0.0008(3)
Cl1 0.0367(6) 0.0308(6) 0.0333(6) -0.0007(4) -0.0011(4) 0.0043(3)
O1 0.058(2) 0.0420(16) 0.0315(16) 0.0025(12) 0.0054(13) 0.0149(13)
N1 0.038(2) 0.041(2) 0.062(2) -0.0058(19) 0.0015(17) -0.0012(16)
C1 0.033(2) 0.037(2) 0.041(2) 0.0031(17) 0.0033(17) 0.0032(17)
C2 0.036(2) 0.044(2) 0.062(3) 0.001(2) -0.004(2) -0.0081(17)

loop_
_atom_type_symbol
_atom_type_description
_atom_type_scat_dispersion_real
_atom_type_scat_dispersion_imag
_atom_type_scat_source
C C 0.0033 0.0016 'International Tables Vol C Tables 4.2.6.8 and 6.1.1.4'
H H 0.0000 0.0000 'International Tables Vol C Tables 4.2.6.8 and 6.1.1.4'
N N 0.0061 0.0033 'International Tables Vol C Tables 4.2.6.8 and 6.1.1.4'
O O 0.0106 0.0060 'International Tables Vol C Tables 4.2.6.8 and 6.1.1.4'
Cl Cl 0.1484 0.1585 'International Tables Vol C Tables 4.2.6.8 and 6.1.1.4'
Fe Fe 0.3463 0.8444 'International Tables Vol C Tables 4.2.6.8 and 6.1.1.4'

loop_
_geom_angle_atom_site_label_1
_geom_angle_atom_site_label_2
_geom_angle_atom_site_label_3
_geom_angle
_geom_angle_site_symmetry_1
_geom_angle_site_symmetry_3
O1 Fe1 O1 180.0 . 3_565
O1 Fe1 N1 91.55(14) . .
O1 Fe1 N1 88.45(14) 3_565 .
O1 Fe1 N1 88.45(14) . 3_565
O1 Fe1 N1 91.55(14) 3_565 3_565
N1 Fe1 N1 180.0 . 3_565
O1 Fe1 Cl1 91.35(8) . .
O1 Fe1 Cl1 88.65(8) 3_565 .
N1 Fe1 Cl1 88.71(9) . .
N1 Fe1 Cl1 91.29(9) 3_565 .
O1 Fe1 Cl1 88.65(8) . 3_565
O1 Fe1 Cl1 91.35(8) 3_565 3_565
N1 Fe1 Cl1 91.29(9) . 3_565
N1 Fe1 Cl1 88.71(9) 3_565 3_565
Cl1 Fe1 Cl1 180.0 . 3_565
Fe1 O1 H1A 112.7 . .
Fe1 O1 H1B 112.7 . .
H1A O1 H1B 110.2 . .
C1 N1 Fe1 164.2(4) . .
N1 C1 C2 179.8(5) . .
C1 C2 H2A 109.5 . .
C1 C2 H2B 109.5 . .
H2A C2 H2B 109.5 . .
C1 C2 H2C 109.5 . .
H2A C2 H2C 109.5 . .
H2B C2 H2C 109.5 . .

loop_
_geom_bond_atom_site_label_1
_geom_bond_atom_site_label_2
_geom_bond_distance
_geom_bond_site_symmetry_2
Fe1 O1 2.079(3) .
Fe1 O1 2.079(3) 3_565
Fe1 N1 2.225(4) .
Fe1 N1 2.225(4) 3_565
Fe1 Cl1 2.4777(9) .
Fe1 Cl1 2.4778(9) 3_565
O1 H1A 0.8500 .
O1 H1B 0.8500 .
N1 C1 1.122(5) .
C1 C2 1.453(5) .
C2 H2A 0.9600 .
C2 H2B 0.9600 .
C2 H2C 0.9600 .

loop_
_geom_hbond_atom_site_label_D
_geom_hbond_atom_site_label_H
_geom_hbond_atom_site_label_A
_geom_hbond_distance_DH
_geom_hbond_distance_HA
_geom_hbond_distance_DA
_geom_hbond_angle_DHA
_geom_hbond_site_symmetry_A
C2 H2C Cl1 0.96 2.88 3.779(5) 156.8 1_655
C2 H2B Cl1 0.96 2.80 3.687(4) 153.2 3_575
O1 H1B Cl1 0.85 2.42 3.177(3) 148.8 2_544
O1 H1A Cl1 0.85 2.37 3.139(3) 150.7 4_575
